data_4344532
loop_
_publ_author_name
'Xie, Yi-Xin'
'Zhao, Wen-Na'
'Li, Guo-Chang'
'Liu, Peng-Fei'
'Han, Lei'

_publ_section_title
;
 A Naphthalenediimide-Based Metal-Organic Framework and Thin Film
 Exhibiting Photochromic and Electrochromic Properties.
;
_journal_issue 2
_journal_name_full 'Inorganic chemistry'
_journal_page_first 549
_journal_page_last 551
_journal_paper_doi 10.1021/acs.inorgchem.5b02480
_journal_volume 55
_journal_year 2016
_chemical_formula_moiety 'C22 H18 N12 O6 Zn'
_chemical_formula_sum 'C22 H18 N12 O6 Zn'
_chemical_formula_weight 611.85
_chemical_name_systematic
; 
 ? 
;
_space_group_IT_number 14
_symmetry_cell_setting monoclinic
_symmetry_space_group_name_Hall '-P 2ybc'
_symmetry_space_group_name_H-M 'P 1 21/c 1'
_atom_sites_solution_hydrogens geom
_atom_sites_solution_primary direct
_atom_sites_solution_secondary difmap
_audit_creation_method SHELXL-97
_cell_angle_alpha 90.00
_cell_angle_beta 120.17(2)
_cell_angle_gamma 90.00
_cell_formula_units_Z 4
_cell_length_a 16.141(3)
_cell_length_b 10.667(2)
_cell_length_c 17.303(8)
_cell_measurement_reflns_used 3114
_cell_measurement_temperature 298(2)
_cell_measurement_theta_max 27.44
_cell_measurement_theta_min 3.03
_cell_volume 2575.6(15)
_computing_cell_refinement 'SAINT (Bruker, 2003)'
_computing_data_collection 'SMART (Bruker, 2003)'
_computing_data_reduction SAINT
_computing_molecular_graphics SHELXTL
_computing_publication_material SHELXTL
_computing_structure_refinement 'SHELXL-97 (Sheldrick, 1997)'
_computing_structure_solution 'SHELXS-97 (Sheldrick, 1990)'
_diffrn_ambient_temperature 298(2)
_diffrn_measured_fraction_theta_full 0.994
_diffrn_measured_fraction_theta_max 0.994
_diffrn_measurement_device_type 'Bruker P4'
_diffrn_measurement_method '\w scans'
_diffrn_radiation_monochromator graphite
_diffrn_radiation_source 'fine-focus sealed tube'
_diffrn_radiation_type MoK\a
_diffrn_radiation_wavelength 0.71073
_diffrn_reflns_av_R_equivalents 0.1685
_diffrn_reflns_av_sigmaI/netI 0.1374
_diffrn_reflns_limit_h_max 20
_diffrn_reflns_limit_h_min -20
_diffrn_reflns_limit_k_max 13
_diffrn_reflns_limit_k_min -13
_diffrn_reflns_limit_l_max 22
_diffrn_reflns_limit_l_min -22
_diffrn_reflns_number 24273
_diffrn_reflns_theta_full 27.44
_diffrn_reflns_theta_max 27.44
_diffrn_reflns_theta_min 3.03
_diffrn_standards_decay_% 0
_diffrn_standards_interval_count none
_diffrn_standards_number 0
_exptl_absorpt_coefficient_mu 1.018
_exptl_absorpt_correction_T_max 0.9051
_exptl_absorpt_correction_T_min 0.8380
_exptl_absorpt_correction_type multi-scan
_exptl_absorpt_process_details 'SADABS (Sheldrick, 1996)'
_exptl_crystal_colour yellow
_exptl_crystal_density_diffrn 1.578
_exptl_crystal_density_method 'not measured'
_exptl_crystal_description block
_exptl_crystal_F_000 1248
_exptl_crystal_size_max 0.18
_exptl_crystal_size_mid 0.13
_exptl_crystal_size_min 0.10
_refine_diff_density_max 0.553
_refine_diff_density_min -0.723
_refine_diff_density_rms 0.087
_refine_ls_extinction_method none
_refine_ls_goodness_of_fit_ref 1.015
_refine_ls_hydrogen_treatment mixed
_refine_ls_matrix_type full
_refine_ls_number_parameters 388
_refine_ls_number_reflns 5851
_refine_ls_number_restraints 0
_refine_ls_restrained_S_all 1.015
_refine_ls_R_factor_all 0.2093
_refine_ls_R_factor_gt 0.0800
_refine_ls_shift/su_max 0.001
_refine_ls_shift/su_mean 0.000
_refine_ls_structure_factor_coef Fsqd
_refine_ls_weighting_details 'calc w=1/[\s^2^(Fo^2^)+(0.0567P)^2^+3.9821P] where P=(Fo^2^+2Fc^2^)/3'
_refine_ls_weighting_scheme calc
_refine_ls_wR_factor_gt 0.1379
_refine_ls_wR_factor_ref 0.1937
_reflns_number_gt 2398
_reflns_number_total 5851
_reflns_threshold_expression >2sigma(I)
_cod_data_source_file ic5b02480_si_002.cif
_cod_data_source_block h:\xyx-14~1\a
_cod_original_cell_volume 2575.6(14)
_cod_original_sg_symbol_H-M P2(1)/c
_cod_database_code 4344532

loop_
_symmetry_equiv_pos_as_xyz
'x, y, z'
'-x, y+1/2, -z+1/2'
'-x, -y, -z'
'x, -y-1/2, z-1/2'

loop_
_atom_site_label
_atom_site_type_symbol
_atom_site_fract_x
_atom_site_fract_y
_atom_site_fract_z
_atom_site_U_iso_or_equiv
_atom_site_adp_type
_atom_site_occupancy
_atom_site_symmetry_multiplicity
_atom_site_calc_flag
_atom_site_refinement_flags
Zn1 Zn 0.09770(5) 0.09178(7) 0.25703(5) 0.0568(3) Uani 1 1 d .
O1 O 0.1145(3) 0.3453(5) 0.4557(3) 0.0691(14) Uani 1 1 d .
O2 O 0.1219(3) 0.4622(4) 0.2080(3) 0.0640(13) Uani 1 1 d .
O3 O 0.5555(4) 0.7863(6) 0.4795(3) 0.102(2) Uani 1 1 d .
O4 O 0.5552(4) 0.6482(7) 0.7250(4) 0.135(3) Uani 1 1 d .
O5 O 0.1643(3) 0.0820(5) 0.4001(3) 0.0712(14) Uani 1 1 d .
O6 O 0.0236(4) 0.1012(5) 0.1164(3) 0.0765(14) Uani 1 1 d .
N1 N 0.0136(3) 0.2327(5) 0.2543(3) 0.0529(13) Uani 1 1 d .
N2 N -0.0831(3) 0.2191(6) 0.2058(4) 0.0663(16) Uani 1 1 d .
N3 N -0.1243(4) 0.3257(5) 0.2024(4) 0.0659(16) Uani 1 1 d .
N4 N -0.0550(3) 0.4139(5) 0.2482(3) 0.0523(13) Uani 1 1 d .
N5 N 0.1178(3) 0.4083(5) 0.3317(3) 0.0485(13) Uani 1 1 d .
N6 N 0.5538(4) 0.7176(6) 0.6027(4) 0.0667(16) Uani 1 1 d .
N7 N 0.7222(4) 0.7675(6) 0.6751(4) 0.0717(17) Uani 1 1 d .
N8 N 0.7730(4) 0.8647(6) 0.7258(4) 0.0665(16) Uani 1 1 d .
N9 N 0.7185(5) 0.9466(7) 0.7358(4) 0.084(2) Uani 1 1 d .
N10 N 0.6279(4) 0.9010(7) 0.6923(4) 0.091(2) Uani 1 1 d .
N11 N 0.2880(5) 0.0250(7) 0.5353(5) 0.0841(19) Uani 1 1 d .
N12 N -0.0474(5) 0.2256(7) -0.0043(4) 0.0806(19) Uani 1 1 d .
C1 C 0.0268(4) 0.3526(6) 0.2783(4) 0.0462(15) Uani 1 1 d .
C2 C 0.1582(4) 0.3973(7) 0.4250(4) 0.0562(17) Uani 1 1 d .
C3 C 0.2531(4) 0.4571(6) 0.4802(4) 0.0573(18) Uani 1 1 d .
C4 C 0.2971(5) 0.4491(8) 0.5717(5) 0.078(2) Uani 1 1 d .
H4A H 0.2691 0.4031 0.5983 0.08(2) Uiso 1 1 d R
C5 C 0.3849(5) 0.5119(8) 0.6250(5) 0.085(3) Uani 1 1 d .
H5A H 0.4147 0.5071 0.6870 0.08(2) Uiso 1 1 d R
C6 C 0.4268(4) 0.5791(7) 0.5869(4) 0.067(2) Uani 1 1 d .
C7 C 0.5155(5) 0.6492(8) 0.6452(5) 0.084(3) Uani 1 1 d .
C8 C 0.6348(5) 0.7960(8) 0.6568(4) 0.065(2) Uani 1 1 d .
C9 C 0.5155(5) 0.7266(7) 0.5096(5) 0.067(2) Uani 1 1 d .
C10 C 0.4257(4) 0.6549(7) 0.4531(4) 0.0602(18) Uani 1 1 d .
C11 C 0.3821(5) 0.6600(7) 0.3624(5) 0.070(2) Uani 1 1 d .
H11A H 0.4103 0.7061 0.3360 0.030(14) Uiso 1 1 d R
C12 C 0.2957(5) 0.5970(7) 0.3080(5) 0.0642(18) Uani 1 1 d .
H12A H 0.2670 0.6012 0.2461 0.08(2) Uiso 1 1 d R
C13 C 0.2537(4) 0.5302(6) 0.3455(4) 0.0497(16) Uani 1 1 d .
C14 C 0.1607(4) 0.4654(6) 0.2888(4) 0.0523(17) Uani 1 1 d .
C15 C 0.2967(4) 0.5220(6) 0.4392(4) 0.0495(16) Uani 1 1 d .
C16 C 0.3837(4) 0.5875(6) 0.4929(4) 0.0538(16) Uani 1 1 d .
C17 C 0.0218(7) 0.1941(11) 0.0768(6) 0.094(3) Uani 1 1 d .
H17A H 0.0733 0.2489 0.1054 0.42(13) Uiso 1 1 d R
C18 C -0.1225(10) 0.1512(16) -0.0629(13) 0.169(6) Uani 1 1 d .
H18A H -0.1256 0.0780 -0.0321 0.30(11) Uiso 1 1 d R
H18B H -0.1813 0.1974 -0.0861 0.34(11) Uiso 1 1 d R
H18C H -0.1131 0.1263 -0.1113 0.35(15) Uiso 1 1 d R
C19 C -0.0366(10) 0.3434(13) -0.0434(12) 0.151(5) Uani 1 1 d .
H19A H 0.0159 0.3913 0.0015 0.8(3) Uiso 1 1 d R
H19B H -0.0245 0.3237 -0.0910 0.39(15) Uiso 1 1 d R
H19C H -0.0946 0.3913 -0.0666 0.46(15) Uiso 1 1 d R
C20 C 0.2419(6) 0.0279(8) 0.4477(6) 0.088(3) Uani 1 1 d .
H20A H 0.2694 -0.0143 0.4191 0.41(13) Uiso 1 1 d R
C21 C 0.3788(7) -0.0394(12) 0.5872(9) 0.135(4) Uani 1 1 d .
H21A H 0.3937 -0.0851 0.5480 0.23(8) Uiso 1 1 d R
H21B H 0.4281 0.0215 0.6200 0.11(3) Uiso 1 1 d R
H21C H 0.3751 -0.0964 0.6283 0.24(8) Uiso 1 1 d R
C22 C 0.2534(8) 0.0986(13) 0.5844(7) 0.129(4) Uani 1 1 d .
H22A H 0.1928 0.1352 0.5425 0.11(3) Uiso 1 1 d R
H22B H 0.2456 0.0456 0.6252 0.26(9) Uiso 1 1 d R
H22C H 0.2985 0.1639 0.6171 0.18(6) Uiso 1 1 d R

loop_
_atom_site_aniso_label
_atom_site_aniso_U_11
_atom_site_aniso_U_22
_atom_site_aniso_U_33
_atom_site_aniso_U_23
_atom_site_aniso_U_13
_atom_site_aniso_U_12
Zn1 0.0398(4) 0.0470(5) 0.0664(5) -0.0011(4) 0.0138(3) -0.0019(4)
O1 0.051(3) 0.086(4) 0.068(3) 0.004(3) 0.028(2) -0.018(3)
O2 0.054(3) 0.068(3) 0.053(3) -0.003(2) 0.014(2) -0.008(2)
O3 0.077(4) 0.135(6) 0.080(4) -0.003(3) 0.028(3) -0.059(4)
O4 0.091(4) 0.218(8) 0.052(3) 0.008(4) 0.004(3) -0.080(5)
O5 0.058(3) 0.075(4) 0.058(3) -0.005(3) 0.012(2) 0.008(3)
O6 0.085(3) 0.065(4) 0.063(3) 0.002(3) 0.025(3) -0.004(3)
N1 0.042(3) 0.048(4) 0.059(3) -0.003(3) 0.018(2) -0.002(2)
N2 0.036(3) 0.062(4) 0.076(4) -0.001(3) 0.010(3) -0.006(3)
N3 0.045(3) 0.051(4) 0.082(4) 0.004(3) 0.017(3) 0.003(3)
N4 0.032(2) 0.044(3) 0.064(3) -0.010(3) 0.012(2) -0.005(2)
N5 0.032(2) 0.044(3) 0.057(3) 0.001(3) 0.013(2) -0.009(2)
N6 0.043(3) 0.080(5) 0.062(4) -0.009(3) 0.015(3) -0.019(3)
N7 0.048(3) 0.065(4) 0.082(4) -0.008(3) 0.018(3) -0.006(3)
N8 0.048(3) 0.075(5) 0.061(4) -0.012(3) 0.017(3) -0.009(3)
N9 0.064(4) 0.095(6) 0.092(5) -0.030(4) 0.038(4) -0.014(4)
N10 0.054(4) 0.112(6) 0.107(5) -0.050(5) 0.040(4) -0.018(4)
N11 0.067(4) 0.082(5) 0.075(5) 0.005(4) 0.015(4) 0.003(4)
N12 0.076(4) 0.085(5) 0.074(4) 0.023(4) 0.032(4) 0.018(4)
C1 0.034(3) 0.045(4) 0.049(4) -0.001(3) 0.013(3) -0.002(3)
C2 0.037(3) 0.062(5) 0.057(4) -0.001(4) 0.015(3) 0.003(3)
C3 0.042(4) 0.064(5) 0.052(4) 0.004(3) 0.013(3) -0.007(3)
C4 0.056(4) 0.109(7) 0.058(5) 0.015(4) 0.021(4) -0.021(4)
C5 0.062(5) 0.125(8) 0.044(5) 0.004(4) 0.009(4) -0.024(5)
C6 0.043(4) 0.092(6) 0.056(4) 0.007(4) 0.017(3) -0.015(4)
C7 0.045(4) 0.113(7) 0.067(5) 0.013(5) 0.008(4) -0.023(4)
C8 0.040(4) 0.076(6) 0.066(5) -0.003(4) 0.017(3) -0.005(4)
C9 0.049(4) 0.072(5) 0.069(5) -0.008(4) 0.020(4) -0.019(4)
C10 0.042(4) 0.072(5) 0.054(4) 0.001(3) 0.015(3) -0.015(3)
C11 0.061(4) 0.081(6) 0.067(5) 0.007(4) 0.030(4) -0.015(4)
C12 0.052(4) 0.074(5) 0.058(5) -0.002(4) 0.021(4) -0.010(4)
C13 0.042(3) 0.045(4) 0.057(4) 0.000(3) 0.021(3) 0.001(3)
C14 0.037(3) 0.044(4) 0.059(4) -0.008(3) 0.011(3) -0.001(3)
C15 0.038(3) 0.051(4) 0.056(4) -0.001(3) 0.021(3) -0.006(3)
C16 0.041(3) 0.058(4) 0.054(4) 0.001(3) 0.018(3) -0.002(3)
C17 0.080(6) 0.107(8) 0.093(7) 0.016(6) 0.041(5) 0.008(6)
C18 0.109(10) 0.155(13) 0.164(13) 0.000(12) 0.009(9) -0.027(9)
C19 0.133(10) 0.113(10) 0.190(12) 0.067(9) 0.069(10) 0.030(8)
C20 0.068(5) 0.090(6) 0.064(6) 0.006(4) 0.001(5) -0.001(5)
C21 0.088(7) 0.150(10) 0.106(8) 0.023(9) 0.003(7) 0.043(8)
C22 0.101(8) 0.164(11) 0.075(6) 0.002(8) 0.011(6) 0.039(9)

loop_
_atom_type_symbol
_atom_type_description
_atom_type_scat_dispersion_real
_atom_type_scat_dispersion_imag
_atom_type_scat_source
C C 0.0033 0.0016 'International Tables Vol C Tables 4.2.6.8 and 6.1.1.4'
H H 0.0000 0.0000 'International Tables Vol C Tables 4.2.6.8 and 6.1.1.4'
N N 0.0061 0.0033 'International Tables Vol C Tables 4.2.6.8 and 6.1.1.4'
O O 0.0106 0.0060 'International Tables Vol C Tables 4.2.6.8 and 6.1.1.4'
Zn Zn 0.2839 1.4301 'International Tables Vol C Tables 4.2.6.8 and 6.1.1.4'

loop_
_geom_angle_atom_site_label_1
_geom_angle_atom_site_label_2
_geom_angle_atom_site_label_3
_geom_angle
_geom_angle_site_symmetry_1
_geom_angle_site_symmetry_3
N4 Zn1 N8 122.2(2) 2_545 3_666
N4 Zn1 N1 119.6(2) 2_545 .
N8 Zn1 N1 118.0(2) 3_666 .
N4 Zn1 O6 90.6(2) 2_545 .
N8 Zn1 O6 96.0(2) 3_666 .
N1 Zn1 O6 87.3(2) . .
N4 Zn1 O5 88.16(19) 2_545 .
N8 Zn1 O5 87.7(2) 3_666 .
N1 Zn1 O5 90.26(19) . .
O6 Zn1 O5 176.2(2) . .
C20 O5 Zn1 122.7(6) . .
C17 O6 Zn1 122.5(6) . .
C1 N1 N2 104.5(5) . .
C1 N1 Zn1 135.4(4) . .
N2 N1 Zn1 119.2(4) . .
N3 N2 N1 109.6(5) . .
N2 N3 N4 109.0(5) . .
C1 N4 N3 104.5(5) . .
C1 N4 Zn1 137.5(4) . 2
N3 N4 Zn1 117.6(4) . 2
C14 N5 C2 125.6(5) . .
C14 N5 C1 118.0(5) . .
C2 N5 C1 116.3(5) . .
C7 N6 C9 126.0(6) . .
C7 N6 C8 117.8(6) . .
C9 N6 C8 116.0(6) . .
C8 N7 N8 102.0(6) . .
N9 N8 N7 111.8(5) . .
N9 N8 Zn1 122.8(5) . 3_666
N7 N8 Zn1 121.6(5) . 3_666
N8 N9 N10 107.2(6) . .
C8 N10 N9 104.2(6) . .
C20 N11 C21 122.4(10) . .
C20 N11 C22 120.0(8) . .
C21 N11 C22 117.2(9) . .
C17 N12 C18 126.6(11) . .
C17 N12 C19 118.0(10) . .
C18 N12 C19 114.6(11) . .
N4 C1 N1 112.4(5) . .
N4 C1 N5 123.6(6) . .
N1 C1 N5 124.0(5) . .
O1 C2 N5 120.3(6) . .
O1 C2 C3 123.9(6) . .
N5 C2 C3 115.8(6) . .
C4 C3 C15 120.8(6) . .
C4 C3 C2 118.9(6) . .
C15 C3 C2 120.3(6) . .
C3 C4 C5 119.4(7) . .
C3 C4 H4A 120.4 . .
C5 C4 H4A 120.3 . .
C6 C5 C4 120.9(7) . .
C6 C5 H5A 119.6 . .
C4 C5 H5A 119.6 . .
C5 C6 C16 120.9(6) . .
C5 C6 C7 118.9(6) . .
C16 C6 C7 120.1(7) . .
O4 C7 N6 119.7(7) . .
O4 C7 C6 124.0(7) . .
N6 C7 C6 116.4(7) . .
N10 C8 N7 114.7(6) . .
N10 C8 N6 122.7(7) . .
N7 C8 N6 122.5(7) . .
O3 C9 N6 120.8(6) . .
O3 C9 C10 123.2(7) . .
N6 C9 C10 116.0(6) . .
C11 C10 C16 119.7(6) . .
C11 C10 C9 120.4(6) . .
C16 C10 C9 119.9(6) . .
C10 C11 C12 121.3(7) . .
C10 C11 H11A 119.3 . .
C12 C11 H11A 119.4 . .
C13 C12 C11 120.0(7) . .
C13 C12 H12A 119.9 . .
C11 C12 H12A 120.1 . .
C12 C13 C15 120.6(6) . .
C12 C13 C14 120.8(6) . .
C15 C13 C14 118.6(6) . .
O2 C14 N5 120.0(5) . .
O2 C14 C13 122.5(6) . .
N5 C14 C13 117.5(6) . .
C3 C15 C13 121.9(6) . .
C3 C15 C16 119.6(6) . .
C13 C15 C16 118.3(6) . .
C10 C16 C6 121.6(6) . .
C10 C16 C15 120.1(6) . .
C6 C16 C15 118.3(6) . .
O6 C17 N12 125.5(10) . .
O6 C17 H17A 117.3 . .
N12 C17 H17A 117.2 . .
N12 C18 H18A 109.4 . .
N12 C18 H18B 109.4 . .
H18A C18 H18B 109.5 . .
N12 C18 H18C 109.6 . .
H18A C18 H18C 109.5 . .
H18B C18 H18C 109.5 . .
N12 C19 H19A 110.0 . .
N12 C19 H19B 109.2 . .
H19A C19 H19B 109.5 . .
N12 C19 H19C 109.2 . .
H19A C19 H19C 109.5 . .
H19B C19 H19C 109.5 . .
O5 C20 N11 125.0(10) . .
O5 C20 H20A 117.6 . .
N11 C20 H20A 117.4 . .
N11 C21 H21A 109.7 . .
N11 C21 H21B 108.9 . .
H21A C21 H21B 109.5 . .
N11 C21 H21C 109.8 . .
H21A C21 H21C 109.5 . .
H21B C21 H21C 109.5 . .
N11 C22 H22A 108.8 . .
N11 C22 H22B 110.0 . .
H22A C22 H22B 109.5 . .
N11 C22 H22C 109.6 . .
H22A C22 H22C 109.5 . .
H22B C22 H22C 109.5 . .

loop_
_geom_bond_atom_site_label_1
_geom_bond_atom_site_label_2
_geom_bond_distance
_geom_bond_site_symmetry_2
Zn1 N4 2.005(5) 2_545
Zn1 N8 2.009(6) 3_666
Zn1 N1 2.010(5) .
Zn1 O6 2.106(5) .
Zn1 O5 2.150(5) .
O1 C2 1.210(7) .
O2 C14 1.212(7) .
O3 C9 1.197(8) .
O4 C7 1.195(8) .
O5 C20 1.242(8) .
O6 C17 1.196(10) .
N1 C1 1.329(7) .
N1 N2 1.359(6) .
N2 N3 1.303(7) .
N3 N4 1.369(7) .
N4 C1 1.324(7) .
N4 Zn1 2.005(5) 2
N5 C14 1.384(8) .
N5 C2 1.410(8) .
N5 C1 1.414(7) .
N6 C7 1.383(9) .
N6 C9 1.409(8) .
N6 C8 1.433(8) .
N7 C8 1.317(8) .
N7 N8 1.339(7) .
N8 N9 1.311(8) .
N8 Zn1 2.009(6) 3_666
N9 N10 1.355(8) .
N10 C8 1.309(9) .
N11 C20 1.311(9) .
N11 C21 1.451(10) .
N11 C22 1.457(11) .
N12 C17 1.325(9) .
N12 C18 1.375(11) .
N12 C19 1.479(11) .
C2 C3 1.481(8) .
C3 C4 1.375(8) .
C3 C15 1.405(8) .
C4 C5 1.413(9) .
C4 H4A 0.9300 .
C5 C6 1.362(9) .
C5 H5A 0.9300 .
C6 C16 1.414(8) .
C6 C7 1.474(9) .
C9 C10 1.489(8) .
C10 C11 1.360(8) .
C10 C16 1.386(9) .
C11 C12 1.401(8) .
C11 H11A 0.9301 .
C12 C13 1.353(9) .
C12 H12A 0.9301 .
C13 C15 1.411(8) .
C13 C14 1.488(8) .
C15 C16 1.419(8) .
C17 H17A 0.9299 .
C18 H18A 0.9601 .
C18 H18B 0.9600 .
C18 H18C 0.9600 .
C19 H19A 0.9600 .
C19 H19B 0.9600 .
C19 H19C 0.9600 .
C20 H20A 0.9301 .
C21 H21A 0.9600 .
C21 H21B 0.9600 .
C21 H21C 0.9601 .
C22 H22A 0.9601 .
C22 H22B 0.9600 .
C22 H22C 0.9600 .
